data_7208849
loop_
_publ_author_name
'Griesbeck, Axel G.'
'Nazarov, Nestor'
'Neud\"orfl, J\"org M.'
'Heffen, Maria'

_publ_section_title
;
 Intermolecular photodecarboxylation of electron-deficient substrates by
 phthalimides in water: efficiency, selectivity and online monitoring
;
_journal_issue 11
_journal_name_full 'Green Chemistry'
_journal_page_first 3004
_journal_paper_doi 10.1039/c2gc36089f
_journal_volume 14
_journal_year 2012
_chemical_formula_moiety 'C16 H14 F N O2'
_chemical_formula_sum 'C16 H14 F N O2'
_chemical_formula_weight 271.28
_chemical_name_systematic
;
?
;
_space_group_IT_number 14
_symmetry_cell_setting monoclinic
_symmetry_space_group_name_Hall '-P 2ybc'
_symmetry_space_group_name_H-M 'P 1 21/c 1'
_atom_sites_solution_hydrogens geom
_atom_sites_solution_primary direct
_atom_sites_solution_secondary difmap
_audit_creation_method SHELXL-97
_cell_angle_alpha 90.00
_cell_angle_beta 100.934(4)
_cell_angle_gamma 90.00
_cell_formula_units_Z 4
_cell_length_a 9.5984(4)
_cell_length_b 9.3308(7)
_cell_length_c 14.7806(12)
_cell_measurement_reflns_used 6943
_cell_measurement_temperature 100(2)
_cell_measurement_theta_max 27.00
_cell_measurement_theta_min 2.16
_cell_volume 1299.73(15)
_computing_cell_refinement 'Nonius DENZO (Otwinowski, Minor 1997)'
_computing_data_collection 'Nonius COLLECT'
_computing_data_reduction 'Nonius DENZO (Otwinowski, Minor 1997)'
_computing_molecular_graphics 'SCHAKAL99 (E. Keller 1999)'
_computing_publication_material 'PLATON (A. L. Spek 1980-2004)'
_computing_structure_refinement 'SHELXL-97 (Sheldrick, 1997)'
_computing_structure_solution 'SHELXS-97 (Sheldrick, 1997)'
_diffrn_ambient_temperature 100(2)
_diffrn_measured_fraction_theta_full 0.990
_diffrn_measured_fraction_theta_max 0.990
_diffrn_measurement_device_type 'Nonius KappaCCD'
_diffrn_measurement_method Phi/Omega-Scans
_diffrn_radiation_monochromator graphite
_diffrn_radiation_source 'fine-focus sealed tube'
_diffrn_radiation_type MoK\a
_diffrn_radiation_wavelength 0.71073
_diffrn_reflns_av_R_equivalents 0.0399
_diffrn_reflns_av_sigmaI/netI 0.0606
_diffrn_reflns_limit_h_max 12
_diffrn_reflns_limit_h_min -12
_diffrn_reflns_limit_k_max 11
_diffrn_reflns_limit_k_min -11
_diffrn_reflns_limit_l_max 18
_diffrn_reflns_limit_l_min -11
_diffrn_reflns_number 6943
_diffrn_reflns_theta_full 27.00
_diffrn_reflns_theta_max 27.00
_diffrn_reflns_theta_min 2.16
_exptl_absorpt_coefficient_mu 0.101
_exptl_absorpt_correction_type none
_exptl_crystal_colour colourless
_exptl_crystal_density_diffrn 1.386
_exptl_crystal_density_method 'not measured'
_exptl_crystal_description prism
_exptl_crystal_F_000 568
_exptl_crystal_size_max .4
_exptl_crystal_size_mid .4
_exptl_crystal_size_min .2
_refine_diff_density_max 0.186
_refine_diff_density_min -0.236
_refine_diff_density_rms 0.045
_refine_ls_extinction_method none
_refine_ls_goodness_of_fit_ref 0.998
_refine_ls_hydrogen_treatment mixed
_refine_ls_matrix_type full
_refine_ls_number_parameters 186
_refine_ls_number_reflns 2807
_refine_ls_number_restraints 0
_refine_ls_restrained_S_all 0.998
_refine_ls_R_factor_all 0.0723
_refine_ls_R_factor_gt 0.0407
_refine_ls_shift/su_max 0.008
_refine_ls_shift/su_mean 0.000
_refine_ls_structure_factor_coef Fsqd
_refine_ls_weighting_details 'calc w=1/[\s^2^(Fo^2^)+(0.0449P)^2^+0.0000P] where P=(Fo^2^+2Fc^2^)/3'
_refine_ls_weighting_scheme calc
_refine_ls_wR_factor_gt 0.0870
_refine_ls_wR_factor_ref 0.0951
_reflns_number_gt 1896
_reflns_number_total 2807
_reflns_threshold_expression >2sigma(I)
_cod_data_source_file c2gc36089f.txt
_cod_data_source_block nesn132
_cod_original_sg_symbol_H-M P21/c
_cod_database_code 7208849

loop_
_symmetry_equiv_pos_as_xyz
'x, y, z'
'-x, y+1/2, -z+1/2'
'-x, -y, -z'
'x, -y-1/2, z-1/2'

loop_
_atom_site_label
_atom_site_type_symbol
_atom_site_fract_x
_atom_site_fract_y
_atom_site_fract_z
_atom_site_U_iso_or_equiv
_atom_site_adp_type
_atom_site_occupancy
_atom_site_symmetry_multiplicity
_atom_site_calc_flag
_atom_site_refinement_flags
F1 F 0.62056(8) -0.17320(9) 0.22083(6) 0.0317(3) Uani 1 1 d .
O1 O 0.69203(11) 0.52135(12) -0.06222(7) 0.0250(3) Uani 1 1 d .
H1A H 0.762(2) 0.589(2) -0.0576(14) 0.064(7) Uiso 1 1 d .
O2 O 1.09247(10) 0.27427(12) 0.03138(8) 0.0299(3) Uani 1 1 d .
N1 N 0.85918(11) 0.33037(14) -0.02891(9) 0.0222(3) Uani 1 1 d .
C1 C 0.62285(15) -0.05513(17) 0.16596(11) 0.0229(4) Uani 1 1 d .
C2 C 0.68826(14) -0.06620(17) 0.09100(11) 0.0241(4) Uani 1 1 d .
H2 H 0.7335 -0.1524 0.0783 0.029 Uiso 1 1 calc R
C3 C 0.68562(14) 0.05314(17) 0.03482(11) 0.0230(4) Uani 1 1 d .
H3 H 0.7299 0.0482 -0.0174 0.028 Uiso 1 1 calc R
C4 C 0.61978(13) 0.17982(16) 0.05303(10) 0.0205(4) Uani 1 1 d .
C5 C 0.60732(14) 0.30758(16) -0.01067(10) 0.0225(4) Uani 1 1 d .
H5A H 0.5261 0.3663 -0.0001 0.027 Uiso 1 1 calc R
H5B H 0.5842 0.2720 -0.0749 0.027 Uiso 1 1 calc R
C6 C 0.73721(14) 0.40552(17) -0.00216(10) 0.0214(4) Uani 1 1 d .
C7 C 0.97634(14) 0.32724(17) 0.03841(11) 0.0235(4) Uani 1 1 d .
C8 C 0.93921(14) 0.40169(16) 0.11884(10) 0.0215(4) Uani 1 1 d .
C9 C 0.80059(14) 0.45045(16) 0.09555(10) 0.0204(4) Uani 1 1 d .
C10 C 0.74065(15) 0.52878(17) 0.15752(10) 0.0232(4) Uani 1 1 d .
H10 H 0.6453 0.5614 0.1422 0.028 Uiso 1 1 calc R
C11 C 0.82428(15) 0.55864(17) 0.24339(11) 0.0258(4) Uani 1 1 d .
H11 H 0.7858 0.6139 0.2867 0.031 Uiso 1 1 calc R
C12 C 0.96262(16) 0.50911(17) 0.26653(11) 0.0269(4) Uani 1 1 d .
H12 H 1.0173 0.5302 0.3256 0.032 Uiso 1 1 calc R
C13 C 1.02204(15) 0.42916(17) 0.20454(11) 0.0258(4) Uani 1 1 d .
H13 H 1.1165 0.3943 0.2203 0.031 Uiso 1 1 calc R
C14 C 0.85358(15) 0.27198(19) -0.12025(11) 0.0301(4) Uani 1 1 d .
H14A H 0.9502 0.2614 -0.1319 0.045 Uiso 1 1 calc R
H14B H 0.7997 0.3369 -0.1661 0.045 Uiso 1 1 calc R
H14C H 0.8070 0.1781 -0.1246 0.045 Uiso 1 1 calc R
C15 C 0.55745(15) 0.18548(17) 0.13074(11) 0.0251(4) Uani 1 1 d .
H15 H 0.5133 0.2717 0.1447 0.030 Uiso 1 1 calc R
C16 C 0.55858(15) 0.06791(17) 0.18795(11) 0.0252(4) Uani 1 1 d .
H16 H 0.5161 0.0723 0.2409 0.030 Uiso 1 1 calc R

loop_
_atom_site_aniso_label
_atom_site_aniso_U_11
_atom_site_aniso_U_22
_atom_site_aniso_U_33
_atom_site_aniso_U_23
_atom_site_aniso_U_13
_atom_site_aniso_U_12
F1 0.0366(5) 0.0252(6) 0.0338(6) 0.0071(4) 0.0078(4) -0.0001(4)
O1 0.0254(6) 0.0226(7) 0.0263(6) 0.0048(5) 0.0034(4) -0.0001(5)
O2 0.0219(6) 0.0252(7) 0.0443(7) -0.0015(6) 0.0104(5) 0.0036(5)
N1 0.0223(7) 0.0225(8) 0.0229(8) -0.0035(6) 0.0073(5) -0.0003(5)
C1 0.0212(8) 0.0214(10) 0.0245(9) 0.0047(7) 0.0006(6) -0.0034(6)
C2 0.0201(8) 0.0207(10) 0.0307(10) -0.0021(7) 0.0030(6) 0.0001(6)
C3 0.0191(8) 0.0263(10) 0.0239(9) -0.0019(8) 0.0046(6) -0.0011(6)
C4 0.0143(7) 0.0226(9) 0.0235(9) -0.0004(7) 0.0005(6) -0.0033(6)
C5 0.0204(8) 0.0222(10) 0.0246(9) -0.0001(7) 0.0033(6) -0.0009(6)
C6 0.0221(8) 0.0189(9) 0.0238(9) 0.0020(7) 0.0056(6) 0.0021(6)
C7 0.0220(8) 0.0164(9) 0.0330(10) 0.0027(7) 0.0071(7) -0.0022(6)
C8 0.0205(8) 0.0161(9) 0.0280(9) 0.0020(7) 0.0047(6) -0.0005(6)
C9 0.0214(8) 0.0168(9) 0.0228(9) 0.0022(7) 0.0043(6) -0.0026(6)
C10 0.0215(8) 0.0226(10) 0.0255(10) 0.0012(7) 0.0045(6) 0.0012(6)
C11 0.0317(9) 0.0215(10) 0.0250(9) -0.0001(7) 0.0074(7) -0.0003(7)
C12 0.0301(9) 0.0243(10) 0.0238(9) 0.0037(8) -0.0007(7) -0.0047(7)
C13 0.0207(8) 0.0220(10) 0.0327(10) 0.0029(8) 0.0005(7) 0.0001(6)
C14 0.0357(9) 0.0291(11) 0.0283(10) -0.0048(8) 0.0133(7) -0.0032(7)
C15 0.0243(8) 0.0207(10) 0.0305(10) -0.0024(8) 0.0054(6) 0.0021(6)
C16 0.0269(8) 0.0254(10) 0.0249(9) -0.0008(8) 0.0088(7) -0.0008(7)

loop_
_atom_type_symbol
_atom_type_description
_atom_type_scat_dispersion_real
_atom_type_scat_dispersion_imag
_atom_type_scat_source
C C 0.0033 0.0016 'International Tables Vol C Tables 4.2.6.8 and 6.1.1.4'
H H 0.0000 0.0000 'International Tables Vol C Tables 4.2.6.8 and 6.1.1.4'
F F 0.0171 0.0103 'International Tables Vol C Tables 4.2.6.8 and 6.1.1.4'
N N 0.0061 0.0033 'International Tables Vol C Tables 4.2.6.8 and 6.1.1.4'
O O 0.0106 0.0060 'International Tables Vol C Tables 4.2.6.8 and 6.1.1.4'

loop_
_geom_angle_atom_site_label_1
_geom_angle_atom_site_label_2
_geom_angle_atom_site_label_3
_geom_angle
C6 O1 H1A 110.4(13)
C7 N1 C14 123.81(12)
C7 N1 C6 113.74(12)
C14 N1 C6 122.40(11)
F1 C1 C16 118.31(14)
F1 C1 C2 118.47(14)
C16 C1 C2 123.21(15)
C1 C2 C3 117.54(15)
C1 C2 H2 121.2
C3 C2 H2 121.2
C2 C3 C4 121.60(14)
C2 C3 H3 119.2
C4 C3 H3 119.2
C3 C4 C15 118.29(14)
C3 C4 C5 122.39(14)
C15 C4 C5 119.25(13)
C4 C5 C6 116.93(11)
C4 C5 H5A 108.1
C6 C5 H5A 108.1
C4 C5 H5B 108.1
C6 C5 H5B 108.1
H5A C5 H5B 107.3
O1 C6 N1 110.99(11)
O1 C6 C9 114.00(13)
N1 C6 C9 100.99(11)
O1 C6 C5 104.87(11)
N1 C6 C5 111.58(12)
C9 C6 C5 114.62(12)
O2 C7 N1 125.53(15)
O2 C7 C8 127.72(13)
N1 C7 C8 106.73(12)
C9 C8 C13 121.57(14)
C9 C8 C7 108.72(13)
C13 C8 C7 129.66(13)
C10 C9 C8 120.69(14)
C10 C9 C6 129.52(13)
C8 C9 C6 109.79(13)
C9 C10 C11 117.99(13)
C9 C10 H10 121.0
C11 C10 H10 121.0
C12 C11 C10 121.12(15)
C12 C11 H11 119.4
C10 C11 H11 119.4
C13 C12 C11 120.77(14)
C13 C12 H12 119.6
C11 C12 H12 119.6
C12 C13 C8 117.86(13)
C12 C13 H13 121.1
C8 C13 H13 121.1
N1 C14 H14A 109.5
N1 C14 H14B 109.5
H14A C14 H14B 109.5
N1 C14 H14C 109.5
H14A C14 H14C 109.5
H14B C14 H14C 109.5
C16 C15 C4 121.26(15)
C16 C15 H15 119.4
C4 C15 H15 119.4
C1 C16 C15 118.07(14)
C1 C16 H16 121.0
C15 C16 H16 121.0

loop_
_geom_bond_atom_site_label_1
_geom_bond_atom_site_label_2
_geom_bond_distance
F1 C1 1.3706(17)
O1 C6 1.4136(18)
O1 H1A 0.91(2)
O2 C7 1.2416(17)
N1 C7 1.3531(19)
N1 C14 1.4474(19)
N1 C6 1.4813(18)
C1 C16 1.371(2)
C1 C2 1.377(2)
C2 C3 1.386(2)
C2 H2 0.9500
C3 C4 1.390(2)
C3 H3 0.9500
C4 C15 1.393(2)
C4 C5 1.510(2)
C5 C6 1.5316(19)
C5 H5A 0.9900
C5 H5B 0.9900
C6 C9 1.516(2)
C7 C8 1.478(2)
C8 C9 1.3864(19)
C8 C13 1.386(2)
C9 C10 1.380(2)
C10 C11 1.395(2)
C10 H10 0.9500
C11 C12 1.386(2)
C11 H11 0.9500
C12 C13 1.386(2)
C12 H12 0.9500
C13 H13 0.9500
C14 H14A 0.9800
C14 H14B 0.9800
C14 H14C 0.9800
C15 C16 1.384(2)
C15 H15 0.9500
C16 H16 0.9500

loop_
_geom_torsion_atom_site_label_1
_geom_torsion_atom_site_label_2
_geom_torsion_atom_site_label_3
_geom_torsion_atom_site_label_4
_geom_torsion
F1 C1 C2 C3 178.08(12)
C16 C1 C2 C3 -1.3(2)
C1 C2 C3 C4 0.1(2)
C2 C3 C4 C15 1.0(2)
C2 C3 C4 C5 -175.86(12)
C3 C4 C5 C6 -81.42(18)
C15 C4 C5 C6 101.75(15)
C7 N1 C6 O1 121.55(14)
C14 N1 C6 O1 -55.84(18)
C7 N1 C6 C9 0.34(16)
C14 N1 C6 C9 -177.05(13)
C7 N1 C6 C5 -121.88(14)
C14 N1 C6 C5 60.73(18)
C4 C5 C6 O1 -174.51(13)
C4 C5 C6 N1 65.25(17)
C4 C5 C6 C9 -48.74(18)
C14 N1 C7 O2 -0.4(2)
C6 N1 C7 O2 -177.77(14)
C14 N1 C7 C8 178.04(14)
C6 N1 C7 C8 0.68(17)
O2 C7 C8 C9 176.86(15)
N1 C7 C8 C9 -1.54(17)
O2 C7 C8 C13 -0.6(3)
N1 C7 C8 C13 -179.06(15)
C13 C8 C9 C10 0.2(2)
C7 C8 C9 C10 -177.58(14)
C13 C8 C9 C6 179.55(14)
C7 C8 C9 C6 1.80(17)
O1 C6 C9 C10 58.9(2)
N1 C6 C9 C10 177.99(15)
C5 C6 C9 C10 -61.9(2)
O1 C6 C9 C8 -120.39(14)
N1 C6 C9 C8 -1.32(16)
C5 C6 C9 C8 118.75(14)
C8 C9 C10 C11 0.8(2)
C6 C9 C10 C11 -178.43(14)
C9 C10 C11 C12 -1.1(2)
C10 C11 C12 C13 0.4(2)
C11 C12 C13 C8 0.5(2)
C9 C8 C13 C12 -0.9(2)
C7 C8 C13 C12 176.39(15)
C3 C4 C15 C16 -1.0(2)
C5 C4 C15 C16 175.97(13)
F1 C1 C16 C15 -178.08(12)
C2 C1 C16 C15 1.3(2)
C4 C15 C16 C1 -0.1(2)
